data_4314763
loop_
_publ_author_name
'Nicole L. Fry'
'Michael J. Rose'
'David L. Rogow'
'Crystal Nyitray'
'Manpreet Kaur'
'Pradip K. Mascharak'

_publ_contact_author_address
;
Department of Chemistry and Biochemistry,
University of California, Santa Cruz,
1156 High Street,
Santa Cruz, CA 95064
USA
;
_publ_contact_author_email pradip@chemsitry.ucsc.edu
_publ_contact_author_fax '+1 831 459 2935'
_publ_contact_author_name 'Pradip Mascharak'
_publ_contact_author_phone '+1 831 459 4251'
_publ_section_title
;
 Ruthenium Nitrosyls Derived from Tetradentate Ligands Containing
 Carboxamido-N and Phenolato-O Donors: Syntheses, Structures,
 Photolability, and Time Dependent Density Functional Theory Studies
;
_journal_name_full 'Inorganic Chemistry'
_journal_page_first 1487
_journal_page_last 1495
_journal_paper_doi 10.1021/ic9017129
_journal_volume 49
_journal_year 2010
_chemical_formula_sum 'C47 H40 N5 O5 P Ru'
_chemical_formula_weight 886.89
_chemical_name_common (PPh4)[(hypyb)Ru(NO)(OEt)].MeCN
_chemical_name_systematic
; 
 ? 
;
_space_group_IT_number 2
_symmetry_cell_setting triclinic
_symmetry_space_group_name_Hall '-P 1'
_symmetry_space_group_name_H-M 'P -1'
_atom_sites_solution_hydrogens geom
_atom_sites_solution_primary direct
_atom_sites_solution_secondary difmap
_audit_creation_method SHELXL-97
_cell_angle_alpha 86.677(2)
_cell_angle_beta 73.852(2)
_cell_angle_gamma 86.616(2)
_cell_formula_units_Z 2
_cell_length_a 9.9537(14)
_cell_length_b 12.5967(17)
_cell_length_c 17.043(2)
_cell_measurement_reflns_used 7089
_cell_measurement_temperature 150(2)
_cell_measurement_theta_max 51.925
_cell_measurement_theta_min 4.981
_cell_volume 2047.1(5)
_computing_cell_refinement 'Bruker SAINT v7.34'
_computing_data_collection 'Bruker APEX-II v2.1-4'
_computing_data_reduction 'Bruker SAINT v7.34'
_computing_structure_refinement 'SHELXL-97 (Sheldrick, 1997)'
_computing_structure_solution 'SHELXS-97 (Sheldrick, 1990)'
_diffrn_ambient_temperature 150(2)
_diffrn_detector_area_resol_mean 83.33
_diffrn_measured_fraction_theta_full 0.991
_diffrn_measured_fraction_theta_max 0.991
_diffrn_measurement_device_type 'Bruker APEX-II'
_diffrn_measurement_method \w/2\q-scans
_diffrn_radiation_monochromator graphite
_diffrn_radiation_source 'fine-focus sealed tube'
_diffrn_radiation_type MoK\a
_diffrn_radiation_wavelength 0.71073
_diffrn_reflns_av_R_equivalents 0.0281
_diffrn_reflns_av_sigmaI/netI 0.0373
_diffrn_reflns_limit_h_max 12
_diffrn_reflns_limit_h_min -12
_diffrn_reflns_limit_k_max 15
_diffrn_reflns_limit_k_min -15
_diffrn_reflns_limit_l_max 21
_diffrn_reflns_limit_l_min -21
_diffrn_reflns_number 20361
_diffrn_reflns_theta_full 26.33
_diffrn_reflns_theta_max 26.33
_diffrn_reflns_theta_min 2.00
_exptl_absorpt_coefficient_mu 0.476
_exptl_absorpt_correction_T_max 0.9521
_exptl_absorpt_correction_T_min 0.8338
_exptl_absorpt_correction_type empirical
_exptl_crystal_colour red
_exptl_crystal_density_diffrn 1.439
_exptl_crystal_density_method 'not measured'
_exptl_crystal_description Block
_exptl_crystal_F_000 912
_exptl_crystal_size_max 0.40
_exptl_crystal_size_mid 0.16
_exptl_crystal_size_min 0.10
_refine_diff_density_max 1.840
_refine_diff_density_min -0.524
_refine_diff_density_rms 0.074
_refine_ls_extinction_method none
_refine_ls_goodness_of_fit_ref 1.030
_refine_ls_hydrogen_treatment constr
_refine_ls_matrix_type full
_refine_ls_number_parameters 554
_refine_ls_number_reflns 8284
_refine_ls_number_restraints 0
_refine_ls_restrained_S_all 1.030
_refine_ls_R_factor_all 0.0483
_refine_ls_R_factor_gt 0.0400
_refine_ls_shift/su_max 0.119
_refine_ls_shift/su_mean 0.005
_refine_ls_structure_factor_coef Fsqd
_refine_ls_weighting_details 'calc w=1/[\s^2^(Fo^2^)+(0.0519P)^2^+2.0717P] where P=(Fo^2^+2Fc^2^)/3'
_refine_ls_weighting_scheme calc
_refine_ls_wR_factor_gt 0.1018
_refine_ls_wR_factor_ref 0.1073
_reflns_number_gt 7140
_reflns_number_total 8284
_reflns_threshold_expression >2sigma(I)
_cod_data_source_file ic9017129_si_002_3.cif
_cod_data_source_block nf001
_cod_depositor_comments
;
The following automatic conversions were performed:

'_symmetry_cell_setting' value 'Triclinic' changed to 'triclinic'
according to the built-in table from CIF Core dictionary named
'cif_core.dic' version 2.4.1 from 2010-06-29.

Automatic conversion script
Id: cif_fix_values 1646 2011-03-28 12:23:43Z adriana 
;
_cod_database_code 4314763

loop_
_symmetry_equiv_pos_as_xyz
'x, y, z'
'-x, -y, -z'

loop_
_atom_site_label
_atom_site_type_symbol
_atom_site_fract_x
_atom_site_fract_y
_atom_site_fract_z
_atom_site_U_iso_or_equiv
_atom_site_adp_type
_atom_site_occupancy
_atom_site_symmetry_multiplicity
_atom_site_calc_flag
_atom_site_refinement_flags
_atom_site_disorder_assembly
_atom_site_disorder_group
Ru1 Ru 0.97315(2) 0.225701(17) 0.156164(14) 0.02683(8) Uani 1 1 d . A .
N3 N 1.0690(3) 0.36332(18) 0.09477(15) 0.0297(5) Uani 1 1 d . . .
N2 N 0.8188(2) 0.33194(19) 0.19963(15) 0.0298(5) Uani 1 1 d . . .
N1 N 0.8479(3) 0.12509(19) 0.23666(15) 0.0308(5) Uani 1 1 d . . .
N4 N 0.9080(2) 0.19224(18) 0.07666(14) 0.0290(5) Uani 1 1 d . . .
N5 N 1.5366(4) 0.3158(4) 0.0408(4) 0.0952(15) Uani 1 1 d . . .
O3 O 0.7661(3) 0.51401(18) 0.20497(16) 0.0506(6) Uani 1 1 d . . .
O2 O 0.8190(3) -0.02468(17) 0.31932(13) 0.0444(6) Uani 1 1 d . . .
O1 O 1.1428(2) 0.12416(16) 0.12462(13) 0.0351(5) Uani 1 1 d . . .
O4 O 0.8601(3) 0.16891(19) 0.02561(14) 0.0489(6) Uani 1 1 d . . .
O5 O 1.0526(2) 0.26695(18) 0.24333(13) 0.0386(5) Uani 1 1 d . . .
C19 C 1.1945(3) 0.3735(2) 0.04218(19) 0.0347(7) Uani 1 1 d . . .
H19A H 1.2507 0.3112 0.0240 0.042 Uiso 1 1 calc R . .
C18 C 1.2462(3) 0.4729(3) 0.0128(2) 0.0400(7) Uani 1 1 d . . .
H18A H 1.3357 0.4788 -0.0254 0.048 Uiso 1 1 calc R . .
C17 C 1.1646(3) 0.5620(3) 0.0406(2) 0.0394(7) Uani 1 1 d . . .
H17A H 1.1983 0.6308 0.0226 0.047 Uiso 1 1 calc R . .
C16 C 1.0335(3) 0.5516(2) 0.0948(2) 0.0394(7) Uani 1 1 d . . .
H16A H 0.9762 0.6130 0.1138 0.047 Uiso 1 1 calc R . .
C15 C 0.9865(3) 0.4515(2) 0.12095(19) 0.0328(6) Uani 1 1 d . . .
C14 C 0.8435(3) 0.4358(2) 0.18054(19) 0.0341(7) Uani 1 1 d . . .
C13 C 0.7029(3) 0.2884(2) 0.25681(17) 0.0298(6) Uani 1 1 d . . .
C12 C 0.5807(3) 0.3465(3) 0.29321(19) 0.0385(7) Uani 1 1 d . . .
H12A H 0.5722 0.4203 0.2795 0.046 Uiso 1 1 calc R . .
C11 C 0.4710(4) 0.2974(3) 0.3494(2) 0.0450(8) Uani 1 1 d . . .
H11A H 0.3892 0.3380 0.3760 0.054 Uiso 1 1 calc R . .
C10 C 0.4812(4) 0.1892(3) 0.3665(2) 0.0475(9) Uani 1 1 d . . .
H10A H 0.4047 0.1552 0.4036 0.057 Uiso 1 1 calc R . .
C9 C 0.6023(3) 0.1296(3) 0.33002(19) 0.0385(7) Uani 1 1 d . . .
H9A H 0.6070 0.0552 0.3422 0.046 Uiso 1 1 calc R . .
C8 C 0.7169(3) 0.1770(2) 0.27599(17) 0.0309(6) Uani 1 1 d . . .
C7 C 0.8884(3) 0.0262(2) 0.25868(17) 0.0311(6) Uani 1 1 d . . .
C6 C 1.0217(3) -0.0251(2) 0.20720(17) 0.0292(6) Uani 1 1 d . . .
C5 C 1.0326(3) -0.1365(2) 0.22193(18) 0.0335(6) Uani 1 1 d . . .
H5A H 0.9580 -0.1698 0.2612 0.040 Uiso 1 1 calc R . .
C4 C 1.1467(3) -0.1990(2) 0.18178(19) 0.0362(7) Uani 1 1 d . . .
H4A H 1.1485 -0.2740 0.1921 0.043 Uiso 1 1 calc R . .
C3 C 1.2591(3) -0.1513(2) 0.12603(19) 0.0361(7) Uani 1 1 d . . .
H3A H 1.3396 -0.1931 0.0992 0.043 Uiso 1 1 calc R . .
C2 C 1.2525(3) -0.0432(2) 0.11024(19) 0.0352(7) Uani 1 1 d . . .
H2A H 1.3302 -0.0112 0.0726 0.042 Uiso 1 1 calc R . .
C1 C 1.1349(3) 0.0222(2) 0.14780(18) 0.0294(6) Uani 1 1 d . . .
C20 C 0.9727(9) 0.2774(9) 0.3266(5) 0.061(3) Uani 0.510(11) 1 d P A 1
H20A H 0.9076 0.2185 0.3431 0.073 Uiso 0.510(11) 1 calc PR A 1
H20B H 0.9162 0.3453 0.3317 0.073 Uiso 0.510(11) 1 calc PR A 1
C21 C 1.0657(10) 0.2752(6) 0.3828(4) 0.049(2) Uani 0.510(11) 1 d P A 1
H21A H 1.0100 0.2949 0.4374 0.074 Uiso 0.510(11) 1 calc PR A 1
H21B H 1.1396 0.3259 0.3616 0.074 Uiso 0.510(11) 1 calc PR A 1
H21C H 1.1081 0.2034 0.3858 0.074 Uiso 0.510(11) 1 calc PR A 1
C20A C 1.0652(14) 0.2289(8) 0.3111(6) 0.073(4) Uani 0.490(11) 1 d P A 2
H20C H 1.1590 0.2456 0.3150 0.088 Uiso 0.490(11) 1 calc PR A 2
H20D H 1.0629 0.1505 0.3107 0.088 Uiso 0.490(11) 1 calc PR A 2
C21A C 0.9510(19) 0.2680(13) 0.3929(8) 0.119(6) Uani 0.490(11) 1 d P A 2
H21D H 0.9668 0.2274 0.4406 0.178 Uiso 0.490(11) 1 calc PR A 2
H21E H 0.8566 0.2563 0.3890 0.178 Uiso 0.490(11) 1 calc PR A 2
H21F H 0.9603 0.3439 0.3988 0.178 Uiso 0.490(11) 1 calc PR A 2
C22 C 0.6055(3) -0.3087(2) 0.36957(17) 0.0303(6) Uani 1 1 d . . .
C23 C 0.5900(4) -0.4140(3) 0.3967(2) 0.0420(8) Uani 1 1 d . . .
H23A H 0.5178 -0.4530 0.3869 0.050 Uiso 1 1 calc R . .
C24 C 0.6806(4) -0.4627(3) 0.4384(2) 0.0523(9) Uani 1 1 d . . .
H24A H 0.6711 -0.5353 0.4565 0.063 Uiso 1 1 calc R . .
C25 C 0.7844(4) -0.4055(3) 0.4533(2) 0.0545(10) Uani 1 1 d . . .
H25A H 0.8455 -0.4388 0.4822 0.065 Uiso 1 1 calc R . .
C26 C 0.7997(4) -0.3005(3) 0.4267(2) 0.0482(8) Uani 1 1 d . . .
H26A H 0.8712 -0.2618 0.4375 0.058 Uiso 1 1 calc R . .
C27 C 0.7114(3) -0.2509(3) 0.38408(19) 0.0379(7) Uani 1 1 d . . .
H27A H 0.7228 -0.1787 0.3650 0.045 Uiso 1 1 calc R . .
C28 C 0.6024(3) -0.1786(2) 0.22341(16) 0.0279(6) Uani 1 1 d . . .
C29 C 0.5672(4) -0.0771(3) 0.19662(19) 0.0392(7) Uani 1 1 d . . .
H29A H 0.4847 -0.0399 0.2265 0.047 Uiso 1 1 calc R . .
C30 C 0.6531(4) -0.0304(3) 0.1261(2) 0.0468(9) Uani 1 1 d . . .
H30A H 0.6290 0.0388 0.1077 0.056 Uiso 1 1 calc R . .
C31 C 0.7727(3) -0.0837(3) 0.08279(19) 0.0373(7) Uani 1 1 d . . .
H31A H 0.8306 -0.0517 0.0343 0.045 Uiso 1 1 calc R . .
C32 C 0.8084(3) -0.1840(2) 0.11005(19) 0.0359(7) Uani 1 1 d . . .
H32A H 0.8914 -0.2205 0.0801 0.043 Uiso 1 1 calc R . .
C33 C 0.7249(3) -0.2316(2) 0.18029(18) 0.0342(7) Uani 1 1 d . . .
H33A H 0.7509 -0.3002 0.1990 0.041 Uiso 1 1 calc R . .
C34 C 0.3730(3) -0.1498(2) 0.37406(17) 0.0317(6) Uani 1 1 d . . .
C35 C 0.2635(3) -0.1055(3) 0.3450(2) 0.0418(8) Uani 1 1 d . . .
H35A H 0.2533 -0.1259 0.2942 0.050 Uiso 1 1 calc R . .
C36 C 0.1702(4) -0.0317(3) 0.3901(2) 0.0480(9) Uani 1 1 d . . .
H36A H 0.0959 -0.0008 0.3703 0.058 Uiso 1 1 calc R . .
C37 C 0.1847(4) -0.0029(3) 0.4641(2) 0.0471(8) Uani 1 1 d . . .
H37A H 0.1204 0.0481 0.4950 0.056 Uiso 1 1 calc R . .
C38 C 0.2912(4) -0.0473(3) 0.4936(2) 0.0464(8) Uani 1 1 d . . .
H38A H 0.2999 -0.0271 0.5447 0.056 Uiso 1 1 calc R . .
C39 C 0.3864(3) -0.1217(3) 0.44898(19) 0.0395(7) Uani 1 1 d . . .
H39A H 0.4598 -0.1530 0.4695 0.047 Uiso 1 1 calc R . .
C40 C 0.3934(3) -0.3421(2) 0.28446(18) 0.0323(6) Uani 1 1 d . . .
C41 C 0.2696(4) -0.3736(3) 0.3401(2) 0.0464(8) Uani 1 1 d . . .
H41A H 0.2367 -0.3415 0.3914 0.056 Uiso 1 1 calc R . .
C42 C 0.1949(4) -0.4520(3) 0.3200(2) 0.0500(9) Uani 1 1 d . . .
H42A H 0.1104 -0.4736 0.3578 0.060 Uiso 1 1 calc R . .
C43 C 0.2417(4) -0.4995(3) 0.2454(2) 0.0433(8) Uani 1 1 d . . .
H43A H 0.1903 -0.5536 0.2321 0.052 Uiso 1 1 calc R . .
C44 C 0.3637(4) -0.4672(3) 0.1907(2) 0.0442(8) Uani 1 1 d . . .
H44A H 0.3962 -0.4996 0.1395 0.053 Uiso 1 1 calc R . .
C45 C 0.4401(3) -0.3883(2) 0.2092(2) 0.0370(7) Uani 1 1 d . . .
H45A H 0.5235 -0.3662 0.1707 0.044 Uiso 1 1 calc R . .
C46 C 1.4801(4) 0.2686(3) 0.0978(3) 0.0615(11) Uani 1 1 d . . .
C47 C 1.4049(4) 0.2106(3) 0.1709(3) 0.0615(11) Uani 1 1 d . . .
H47A H 1.3753 0.1435 0.1560 0.074 Uiso 1 1 calc R . .
H47B H 1.3223 0.2534 0.1995 0.074 Uiso 1 1 calc R . .
H47C H 1.4660 0.1954 0.2068 0.074 Uiso 1 1 calc R . .
P1 P 0.49396(8) -0.24413(6) 0.31287(4) 0.02859(17) Uani 1 1 d . . .

loop_
_atom_site_aniso_label
_atom_site_aniso_U_11
_atom_site_aniso_U_22
_atom_site_aniso_U_33
_atom_site_aniso_U_23
_atom_site_aniso_U_13
_atom_site_aniso_U_12
Ru1 0.02585(13) 0.02559(13) 0.02943(13) -0.00211(9) -0.00894(9) 0.00315(9)
N3 0.0309(13) 0.0251(12) 0.0351(13) -0.0006(10) -0.0124(11) -0.0015(10)
N2 0.0258(12) 0.0288(12) 0.0348(13) -0.0050(10) -0.0086(10) 0.0037(10)
N1 0.0310(13) 0.0307(13) 0.0310(13) 0.0013(10) -0.0105(10) 0.0036(10)
N4 0.0301(13) 0.0256(12) 0.0305(13) -0.0012(10) -0.0073(10) 0.0008(10)
N5 0.054(3) 0.073(3) 0.141(4) -0.014(3) 0.003(3) 0.004(2)
O3 0.0441(14) 0.0304(12) 0.0685(16) -0.0035(11) -0.0025(12) 0.0084(10)
O2 0.0543(15) 0.0334(12) 0.0356(12) 0.0039(9) 0.0016(11) 0.0050(10)
O1 0.0300(11) 0.0305(11) 0.0419(12) 0.0000(9) -0.0064(9) 0.0046(9)
O4 0.0656(17) 0.0499(14) 0.0405(13) 0.0012(11) -0.0282(12) -0.0145(12)
O5 0.0330(12) 0.0524(14) 0.0337(11) -0.0068(10) -0.0143(9) 0.0007(10)
C19 0.0321(16) 0.0346(16) 0.0372(16) -0.0043(13) -0.0096(13) 0.0017(13)
C18 0.0345(17) 0.0432(18) 0.0419(18) 0.0029(14) -0.0105(14) -0.0039(14)
C17 0.0389(18) 0.0310(16) 0.0503(19) 0.0073(14) -0.0165(15) -0.0066(14)
C16 0.0391(18) 0.0294(16) 0.0514(19) 0.0004(14) -0.0162(15) 0.0018(13)
C15 0.0345(16) 0.0274(15) 0.0397(17) -0.0010(12) -0.0163(13) 0.0019(12)
C14 0.0340(16) 0.0291(15) 0.0398(17) -0.0012(12) -0.0123(13) 0.0034(13)
C13 0.0276(15) 0.0343(15) 0.0282(14) -0.0040(12) -0.0092(12) 0.0026(12)
C12 0.0349(17) 0.0380(17) 0.0413(18) -0.0064(14) -0.0094(14) 0.0078(14)
C11 0.0302(17) 0.056(2) 0.0427(19) -0.0061(16) -0.0016(14) 0.0098(15)
C10 0.0338(18) 0.061(2) 0.0412(19) 0.0104(16) -0.0029(15) -0.0009(16)
C9 0.0358(17) 0.0421(18) 0.0362(17) 0.0084(14) -0.0100(14) 0.0001(14)
C8 0.0306(15) 0.0360(16) 0.0271(14) -0.0022(12) -0.0102(12) 0.0027(12)
C7 0.0367(16) 0.0301(15) 0.0294(15) -0.0047(12) -0.0136(13) 0.0009(12)
C6 0.0339(16) 0.0284(14) 0.0302(14) -0.0066(11) -0.0173(12) 0.0045(12)
C5 0.0405(17) 0.0300(15) 0.0338(16) -0.0036(12) -0.0168(13) 0.0010(13)
C4 0.0487(19) 0.0258(15) 0.0406(17) -0.0062(12) -0.0239(15) 0.0060(13)
C3 0.0415(18) 0.0344(16) 0.0355(16) -0.0110(13) -0.0173(14) 0.0141(14)
C2 0.0351(17) 0.0365(17) 0.0352(16) -0.0058(13) -0.0125(13) 0.0062(13)
C1 0.0336(16) 0.0261(14) 0.0333(15) -0.0031(11) -0.0178(13) 0.0033(12)
C20 0.032(4) 0.111(8) 0.041(5) -0.021(4) -0.013(3) 0.013(5)
C21 0.060(6) 0.055(5) 0.040(4) 0.000(3) -0.025(4) -0.005(4)
C20A 0.090(9) 0.062(6) 0.081(7) 0.006(5) -0.046(7) -0.016(6)
C21A 0.127(14) 0.155(14) 0.078(9) 0.014(8) -0.039(9) -0.006(11)
C22 0.0315(15) 0.0331(15) 0.0229(14) -0.0012(11) -0.0026(11) 0.0022(12)
C23 0.0442(19) 0.0386(18) 0.0399(18) 0.0029(14) -0.0072(15) -0.0024(15)
C24 0.054(2) 0.048(2) 0.048(2) 0.0158(16) -0.0084(17) 0.0043(17)
C25 0.044(2) 0.071(3) 0.044(2) 0.0147(18) -0.0107(16) 0.0131(19)
C26 0.0368(19) 0.063(2) 0.0449(19) 0.0035(17) -0.0130(15) -0.0004(17)
C27 0.0348(17) 0.0403(18) 0.0371(17) 0.0017(13) -0.0085(13) -0.0003(14)
C28 0.0332(15) 0.0271(14) 0.0250(14) -0.0049(11) -0.0102(12) -0.0010(12)
C29 0.0408(18) 0.0357(17) 0.0352(17) -0.0007(13) -0.0033(14) 0.0101(14)
C30 0.055(2) 0.0357(18) 0.0422(19) 0.0096(14) -0.0058(16) 0.0106(16)
C31 0.0392(18) 0.0403(17) 0.0292(15) 0.0041(13) -0.0054(13) -0.0007(14)
C32 0.0343(17) 0.0353(16) 0.0335(16) -0.0030(13) -0.0029(13) 0.0042(13)
C33 0.0371(17) 0.0273(15) 0.0353(16) 0.0009(12) -0.0068(13) 0.0034(12)
C34 0.0310(15) 0.0336(15) 0.0286(15) -0.0065(12) -0.0043(12) -0.0007(12)
C35 0.0358(18) 0.058(2) 0.0337(17) -0.0151(15) -0.0112(14) 0.0058(15)
C36 0.0352(18) 0.061(2) 0.050(2) -0.0162(17) -0.0167(16) 0.0146(16)
C37 0.0372(18) 0.053(2) 0.047(2) -0.0214(16) -0.0036(15) 0.0069(16)
C38 0.049(2) 0.058(2) 0.0345(17) -0.0195(15) -0.0133(15) 0.0079(17)
C39 0.0396(18) 0.0473(19) 0.0325(16) -0.0086(14) -0.0112(14) 0.0044(14)
C40 0.0339(16) 0.0298(15) 0.0360(16) 0.0003(12) -0.0143(13) -0.0020(12)
C41 0.051(2) 0.050(2) 0.0375(18) -0.0032(15) -0.0087(15) -0.0130(17)
C42 0.049(2) 0.046(2) 0.057(2) 0.0082(17) -0.0170(18) -0.0140(17)
C43 0.046(2) 0.0307(16) 0.062(2) -0.0048(15) -0.0292(18) -0.0008(14)
C44 0.047(2) 0.0367(18) 0.055(2) -0.0170(15) -0.0229(17) 0.0096(15)
C45 0.0365(17) 0.0343(16) 0.0421(17) -0.0113(13) -0.0135(14) 0.0047(13)
C46 0.035(2) 0.052(2) 0.097(4) -0.023(2) -0.015(2) 0.0091(18)
C47 0.052(2) 0.063(3) 0.079(3) -0.023(2) -0.033(2) 0.015(2)
P1 0.0304(4) 0.0292(4) 0.0258(4) -0.0043(3) -0.0068(3) -0.0001(3)

loop_
_atom_type_symbol
_atom_type_description
_atom_type_scat_dispersion_real
_atom_type_scat_dispersion_imag
_atom_type_scat_source
C C 0.0033 0.0016 'International Tables Vol C Tables 4.2.6.8 and 6.1.1.4'
H H 0.0000 0.0000 'International Tables Vol C Tables 4.2.6.8 and 6.1.1.4'
N N 0.0061 0.0033 'International Tables Vol C Tables 4.2.6.8 and 6.1.1.4'
O O 0.0106 0.0060 'International Tables Vol C Tables 4.2.6.8 and 6.1.1.4'
P P 0.1023 0.0942 'International Tables Vol C Tables 4.2.6.8 and 6.1.1.4'
Ru Ru -1.2594 0.8363 'International Tables Vol C Tables 4.2.6.8 and 6.1.1.4'

loop_
_geom_angle_atom_site_label_1
_geom_angle_atom_site_label_2
_geom_angle_atom_site_label_3
_geom_angle
_geom_angle_site_symmetry_1
_geom_angle_site_symmetry_3
_geom_angle_publ_flag
N4 Ru1 O5 177.78(10) . . ?
N4 Ru1 N2 94.36(10) . . ?
O5 Ru1 N2 86.16(9) . . ?
N4 Ru1 N1 92.42(10) . . ?
O5 Ru1 N1 89.78(10) . . ?
N2 Ru1 N1 83.39(10) . . ?
N4 Ru1 O1 94.02(10) . . ?
O5 Ru1 O1 85.44(9) . . ?
N2 Ru1 O1 171.60(9) . . ?
N1 Ru1 O1 96.83(9) . . ?
N4 Ru1 N3 94.75(10) . . ?
O5 Ru1 N3 83.19(9) . . ?
N2 Ru1 N3 81.29(10) . . ?
N1 Ru1 N3 163.52(10) . . ?
O1 Ru1 N3 97.45(9) . . ?
C19 N3 C15 120.0(3) . . ?
C19 N3 Ru1 129.7(2) . . ?
C15 N3 Ru1 110.14(19) . . ?
C14 N2 C13 127.8(2) . . ?
C14 N2 Ru1 117.9(2) . . ?
C13 N2 Ru1 113.66(18) . . ?
C7 N1 C8 123.8(3) . . ?
C7 N1 Ru1 124.6(2) . . ?
C8 N1 Ru1 111.09(18) . . ?
O4 N4 Ru1 177.6(2) . . ?
C1 O1 Ru1 121.10(18) . . ?
C20A O5 C20 45.5(6) . . ?
C20A O5 Ru1 137.9(5) . . ?
C20 O5 Ru1 123.8(4) . . ?
N3 C19 C18 121.8(3) . . ?
C17 C18 C19 118.3(3) . . ?
C18 C17 C16 119.9(3) . . ?
C15 C16 C17 119.5(3) . . ?
N3 C15 C16 120.5(3) . . ?
N3 C15 C14 118.1(2) . . ?
C16 C15 C14 121.5(3) . . ?
O3 C14 N2 128.3(3) . . ?
O3 C14 C15 119.6(3) . . ?
N2 C14 C15 112.2(3) . . ?
C12 C13 N2 124.0(3) . . ?
C12 C13 C8 120.6(3) . . ?
N2 C13 C8 115.4(2) . . ?
C11 C12 C13 120.4(3) . . ?
C10 C11 C12 119.7(3) . . ?
C11 C10 C9 120.7(3) . . ?
C10 C9 C8 121.2(3) . . ?
C9 C8 N1 126.4(3) . . ?
C9 C8 C13 117.4(3) . . ?
N1 C8 C13 116.2(3) . . ?
O2 C7 N1 122.5(3) . . ?
O2 C7 C6 118.5(3) . . ?
N1 C7 C6 119.1(3) . . ?
C5 C6 C1 117.2(3) . . ?
C5 C6 C7 113.4(3) . . ?
C1 C6 C7 129.5(3) . . ?
C4 C5 C6 122.9(3) . . ?
C5 C4 C3 119.4(3) . . ?
C2 C3 C4 119.4(3) . . ?
C3 C2 C1 122.5(3) . . ?
O1 C1 C2 115.3(3) . . ?
O1 C1 C6 126.1(3) . . ?
C2 C1 C6 118.6(3) . . ?
O5 C20 C21 111.5(7) . . ?
O5 C20A C21A 117.7(11) . . ?
C23 C22 C27 120.3(3) . . ?
C23 C22 P1 121.0(2) . . ?
C27 C22 P1 118.6(2) . . ?
C22 C23 C24 119.7(3) . . ?
C25 C24 C23 120.0(3) . . ?
C26 C25 C24 120.4(3) . . ?
C25 C26 C27 120.4(4) . . ?
C26 C27 C22 119.1(3) . . ?
C29 C28 C33 119.8(3) . . ?
C29 C28 P1 121.8(2) . . ?
C33 C28 P1 118.4(2) . . ?
C30 C29 C28 119.7(3) . . ?
C31 C30 C29 120.4(3) . . ?
C30 C31 C32 119.8(3) . . ?
C33 C32 C31 120.8(3) . . ?
C32 C33 C28 119.5(3) . . ?
C39 C34 C35 120.2(3) . . ?
C39 C34 P1 121.3(2) . . ?
C35 C34 P1 118.5(2) . . ?
C36 C35 C34 119.7(3) . . ?
C35 C36 C37 120.0(3) . . ?
C38 C37 C36 120.6(3) . . ?
C37 C38 C39 120.3(3) . . ?
C34 C39 C38 119.2(3) . . ?
C45 C40 C41 120.0(3) . . ?
C45 C40 P1 120.8(2) . . ?
C41 C40 P1 119.2(2) . . ?
C42 C41 C40 119.5(3) . . ?
C41 C42 C43 120.8(3) . . ?
C44 C43 C42 119.2(3) . . ?
C43 C44 C45 121.1(3) . . ?
C44 C45 C40 119.4(3) . . ?
N5 C46 C47 178.4(5) . . ?
C28 P1 C34 110.42(13) . . ?
C28 P1 C22 108.20(13) . . ?
C34 P1 C22 110.75(14) . . ?
C28 P1 C40 110.37(13) . . ?
C34 P1 C40 107.71(14) . . ?
C22 P1 C40 109.39(14) . . ?

loop_
_geom_bond_atom_site_label_1
_geom_bond_atom_site_label_2
_geom_bond_distance
_geom_bond_site_symmetry_2
_geom_bond_publ_flag
Ru1 N4 1.738(2) . ?
Ru1 O5 1.973(2) . ?
Ru1 N2 1.985(2) . ?
Ru1 N1 2.019(2) . ?
Ru1 O1 2.024(2) . ?
Ru1 N3 2.107(2) . ?
N3 C19 1.328(4) . ?
N3 C15 1.361(4) . ?
N2 C14 1.350(4) . ?
N2 C13 1.403(4) . ?
N1 C7 1.351(4) . ?
N1 C8 1.429(4) . ?
N4 O4 1.161(3) . ?
N5 C46 1.133(6) . ?
O3 C14 1.231(4) . ?
O2 C7 1.239(4) . ?
O1 C1 1.322(3) . ?
O5 C20A 1.261(9) . ?
O5 C20 1.430(8) . ?
C19 C18 1.394(4) . ?
C18 C17 1.373(5) . ?
C17 C16 1.382(5) . ?
C16 C15 1.377(4) . ?
C15 C14 1.517(4) . ?
C13 C12 1.388(4) . ?
C13 C8 1.430(4) . ?
C12 C11 1.386(5) . ?
C11 C10 1.381(5) . ?
C10 C9 1.391(5) . ?
C9 C8 1.392(4) . ?
C7 C6 1.504(4) . ?
C6 C5 1.415(4) . ?
C6 C1 1.422(4) . ?
C5 C4 1.380(4) . ?
C4 C3 1.393(5) . ?
C3 C2 1.374(4) . ?
C2 C1 1.411(4) . ?
C20 C21 1.503(11) . ?
C20A C21A 1.62(2) . ?
C22 C23 1.383(4) . ?
C22 C27 1.400(4) . ?
C22 P1 1.796(3) . ?
C23 C24 1.391(5) . ?
C24 C25 1.381(6) . ?
C25 C26 1.376(5) . ?
C26 C27 1.388(5) . ?
C28 C29 1.390(4) . ?
C28 C33 1.391(4) . ?
C28 P1 1.793(3) . ?
C29 C30 1.388(5) . ?
C30 C31 1.374(5) . ?
C31 C32 1.381(4) . ?
C32 C33 1.381(4) . ?
C34 C39 1.388(4) . ?
C34 C35 1.394(4) . ?
C34 P1 1.796(3) . ?
C35 C36 1.379(5) . ?
C36 C37 1.380(5) . ?
C37 C38 1.372(5) . ?
C38 C39 1.390(4) . ?
C40 C45 1.387(4) . ?
C40 C41 1.392(4) . ?
C40 P1 1.801(3) . ?
C41 C42 1.384(5) . ?
C42 C43 1.384(5) . ?
C43 C44 1.375(5) . ?
C44 C45 1.387(4) . ?
C46 C47 1.444(7) . ?

loop_
_geom_torsion_atom_site_label_1
_geom_torsion_atom_site_label_2
_geom_torsion_atom_site_label_3
_geom_torsion_atom_site_label_4
_geom_torsion
_geom_torsion_site_symmetry_1
_geom_torsion_site_symmetry_2
_geom_torsion_site_symmetry_3
_geom_torsion_site_symmetry_4
_geom_torsion_publ_flag
N4 Ru1 N3 C19 -85.5(3) . . . . ?
O5 Ru1 N3 C19 93.7(3) . . . . ?
N2 Ru1 N3 C19 -179.2(3) . . . . ?
N1 Ru1 N3 C19 159.0(3) . . . . ?
O1 Ru1 N3 C19 9.2(3) . . . . ?
N4 Ru1 N3 C15 99.4(2) . . . . ?
O5 Ru1 N3 C15 -81.39(19) . . . . ?
N2 Ru1 N3 C15 5.75(19) . . . . ?
N1 Ru1 N3 C15 -16.1(4) . . . . ?
O1 Ru1 N3 C15 -165.86(19) . . . . ?
N4 Ru1 N2 C14 -100.4(2) . . . . ?
O5 Ru1 N2 C14 77.5(2) . . . . ?
N1 Ru1 N2 C14 167.7(2) . . . . ?
O1 Ru1 N2 C14 75.7(7) . . . . ?
N3 Ru1 N2 C14 -6.2(2) . . . . ?
N4 Ru1 N2 C13 88.4(2) . . . . ?
O5 Ru1 N2 C13 -93.72(19) . . . . ?
N1 Ru1 N2 C13 -3.50(19) . . . . ?
O1 Ru1 N2 C13 -95.5(6) . . . . ?
N3 Ru1 N2 C13 -177.4(2) . . . . ?
N4 Ru1 N1 C7 98.4(2) . . . . ?
O5 Ru1 N1 C7 -81.3(2) . . . . ?
N2 Ru1 N1 C7 -167.5(2) . . . . ?
O1 Ru1 N1 C7 4.1(2) . . . . ?
N3 Ru1 N1 C7 -145.8(3) . . . . ?
N4 Ru1 N1 C8 -89.78(19) . . . . ?
O5 Ru1 N1 C8 90.49(19) . . . . ?
N2 Ru1 N1 C8 4.33(18) . . . . ?
O1 Ru1 N1 C8 175.88(18) . . . . ?
N3 Ru1 N1 C8 26.0(4) . . . . ?
O5 Ru1 N4 O4 -161(4) . . . . ?
N2 Ru1 N4 O4 -58(5) . . . . ?
N1 Ru1 N4 O4 26(5) . . . . ?
O1 Ru1 N4 O4 123(5) . . . . ?
N3 Ru1 N4 O4 -139(5) . . . . ?
N4 Ru1 O1 C1 -82.9(2) . . . . ?
O5 Ru1 O1 C1 99.2(2) . . . . ?
N2 Ru1 O1 C1 101.0(6) . . . . ?
N1 Ru1 O1 C1 10.0(2) . . . . ?
N3 Ru1 O1 C1 -178.2(2) . . . . ?
N4 Ru1 O5 C20A -151(3) . . . . ?
N2 Ru1 O5 C20A 105.6(10) . . . . ?
N1 Ru1 O5 C20A 22.2(10) . . . . ?
O1 Ru1 O5 C20A -74.7(10) . . . . ?
N3 Ru1 O5 C20A -172.8(10) . . . . ?
N4 Ru1 O5 C20 150(3) . . . . ?
N2 Ru1 O5 C20 46.8(6) . . . . ?
N1 Ru1 O5 C20 -36.6(6) . . . . ?
O1 Ru1 O5 C20 -133.5(6) . . . . ?
N3 Ru1 O5 C20 128.4(6) . . . . ?
C15 N3 C19 C18 0.6(4) . . . . ?
Ru1 N3 C19 C18 -174.1(2) . . . . ?
N3 C19 C18 C17 1.0(5) . . . . ?
C19 C18 C17 C16 -1.5(5) . . . . ?
C18 C17 C16 C15 0.6(5) . . . . ?
C19 N3 C15 C16 -1.5(4) . . . . ?
Ru1 N3 C15 C16 174.1(2) . . . . ?
C19 N3 C15 C14 179.5(3) . . . . ?
Ru1 N3 C15 C14 -4.8(3) . . . . ?
C17 C16 C15 N3 1.0(5) . . . . ?
C17 C16 C15 C14 179.8(3) . . . . ?
C13 N2 C14 O3 -5.3(5) . . . . ?
Ru1 N2 C14 O3 -175.1(3) . . . . ?
C13 N2 C14 C15 175.0(3) . . . . ?
Ru1 N2 C14 C15 5.2(3) . . . . ?
N3 C15 C14 O3 -179.6(3) . . . . ?
C16 C15 C14 O3 1.5(5) . . . . ?
N3 C15 C14 N2 0.2(4) . . . . ?
C16 C15 C14 N2 -178.8(3) . . . . ?
C14 N2 C13 C12 12.3(5) . . . . ?
Ru1 N2 C13 C12 -177.6(2) . . . . ?
C14 N2 C13 C8 -168.2(3) . . . . ?
Ru1 N2 C13 C8 1.9(3) . . . . ?
N2 C13 C12 C11 -179.8(3) . . . . ?
C8 C13 C12 C11 0.7(5) . . . . ?
C13 C12 C11 C10 -2.8(5) . . . . ?
C12 C11 C10 C9 2.2(5) . . . . ?
C11 C10 C9 C8 0.6(5) . . . . ?
C10 C9 C8 N1 178.1(3) . . . . ?
C10 C9 C8 C13 -2.7(4) . . . . ?
C7 N1 C8 C9 -13.4(4) . . . . ?
Ru1 N1 C8 C9 174.7(2) . . . . ?
C7 N1 C8 C13 167.3(3) . . . . ?
Ru1 N1 C8 C13 -4.6(3) . . . . ?
C12 C13 C8 C9 2.0(4) . . . . ?
N2 C13 C8 C9 -177.5(3) . . . . ?
C12 C13 C8 N1 -178.7(3) . . . . ?
N2 C13 C8 N1 1.8(4) . . . . ?
C8 N1 C7 O2 -5.6(4) . . . . ?
Ru1 N1 C7 O2 165.2(2) . . . . ?
C8 N1 C7 C6 173.5(2) . . . . ?
Ru1 N1 C7 C6 -15.7(4) . . . . ?
O2 C7 C6 C5 16.1(4) . . . . ?
N1 C7 C6 C5 -163.1(3) . . . . ?
O2 C7 C6 C1 -163.7(3) . . . . ?
N1 C7 C6 C1 17.2(4) . . . . ?
C1 C6 C5 C4 0.2(4) . . . . ?
C7 C6 C5 C4 -179.5(3) . . . . ?
C6 C5 C4 C3 2.2(4) . . . . ?
C5 C4 C3 C2 -1.9(4) . . . . ?
C4 C3 C2 C1 -0.7(4) . . . . ?
Ru1 O1 C1 C2 169.28(19) . . . . ?
Ru1 O1 C1 C6 -12.2(4) . . . . ?
C3 C2 C1 O1 -178.2(3) . . . . ?
C3 C2 C1 C6 3.1(4) . . . . ?
C5 C6 C1 O1 178.7(3) . . . . ?
C7 C6 C1 O1 -1.6(5) . . . . ?
C5 C6 C1 C2 -2.8(4) . . . . ?
C7 C6 C1 C2 176.9(3) . . . . ?
C20A O5 C20 C21 35.4(8) . . . . ?
Ru1 O5 C20 C21 162.0(5) . . . . ?
C20 O5 C20A C21A -3.1(9) . . . . ?
Ru1 O5 C20A C21A -97.3(11) . . . . ?
C27 C22 C23 C24 -0.2(5) . . . . ?
P1 C22 C23 C24 178.1(3) . . . . ?
C22 C23 C24 C25 0.8(5) . . . . ?
C23 C24 C25 C26 -0.5(6) . . . . ?
C24 C25 C26 C27 -0.3(6) . . . . ?
C25 C26 C27 C22 0.8(5) . . . . ?
C23 C22 C27 C26 -0.6(5) . . . . ?
P1 C22 C27 C26 -178.9(3) . . . . ?
C33 C28 C29 C30 1.3(5) . . . . ?
P1 C28 C29 C30 -178.7(3) . . . . ?
C28 C29 C30 C31 -0.2(5) . . . . ?
C29 C30 C31 C32 -0.6(5) . . . . ?
C30 C31 C32 C33 0.3(5) . . . . ?
C31 C32 C33 C28 0.9(5) . . . . ?
C29 C28 C33 C32 -1.6(4) . . . . ?
P1 C28 C33 C32 178.4(2) . . . . ?
C39 C34 C35 C36 1.4(5) . . . . ?
P1 C34 C35 C36 -179.1(3) . . . . ?
C34 C35 C36 C37 -0.6(6) . . . . ?
C35 C36 C37 C38 -0.3(6) . . . . ?
C36 C37 C38 C39 0.3(6) . . . . ?
C35 C34 C39 C38 -1.3(5) . . . . ?
P1 C34 C39 C38 179.1(3) . . . . ?
C37 C38 C39 C34 0.5(5) . . . . ?
C45 C40 C41 C42 0.8(5) . . . . ?
P1 C40 C41 C42 -177.3(3) . . . . ?
C40 C41 C42 C43 0.0(6) . . . . ?
C41 C42 C43 C44 -0.4(5) . . . . ?
C42 C43 C44 C45 0.0(5) . . . . ?
C43 C44 C45 C40 0.8(5) . . . . ?
C41 C40 C45 C44 -1.2(5) . . . . ?
P1 C40 C45 C44 176.9(2) . . . . ?
C29 C28 P1 C34 -16.7(3) . . . . ?
C33 C28 P1 C34 163.3(2) . . . . ?
C29 C28 P1 C22 -138.1(3) . . . . ?
C33 C28 P1 C22 41.9(3) . . . . ?
C29 C28 P1 C40 102.3(3) . . . . ?
C33 C28 P1 C40 -77.7(3) . . . . ?
C39 C34 P1 C28 -109.7(3) . . . . ?
C35 C34 P1 C28 70.7(3) . . . . ?
C39 C34 P1 C22 10.1(3) . . . . ?
C35 C34 P1 C22 -169.4(2) . . . . ?
C39 C34 P1 C40 129.7(3) . . . . ?
C35 C34 P1 C40 -49.8(3) . . . . ?
C23 C22 P1 C28 -130.7(3) . . . . ?
C27 C22 P1 C28 47.6(3) . . . . ?
C23 C22 P1 C34 108.2(3) . . . . ?
C27 C22 P1 C34 -73.5(3) . . . . ?
C23 C22 P1 C40 -10.4(3) . . . . ?
C27 C22 P1 C40 167.9(2) . . . . ?
C45 C40 P1 C28 25.2(3) . . . . ?
C41 C40 P1 C28 -156.7(3) . . . . ?
C45 C40 P1 C34 145.8(3) . . . . ?
C41 C40 P1 C34 -36.1(3) . . . . ?
C45 C40 P1 C22 -93.7(3) . . . . ?
C41 C40 P1 C22 84.3(3) . . . . ?
